data_4321287
loop_
_publ_author_name
'Weijie Teng'
'Ulrich Englich'
'Karin Ruhlandt-Senge'

_publ_section_title
;
 Syntheses, Structures, and Reactivities of Heteroleptic Magnesium Amide
 Thiolates
;
_journal_name_full 'Inorganic Chemistry'
_journal_page_first 3875
_journal_page_last 3880
_journal_paper_doi 10.1021/ic9913738
_journal_volume 39
_journal_year 2000
_chemical_formula_sum 'C16 H31 Mg N O S Si2'
_chemical_formula_weight 365.97
_space_group_IT_number 14
_symmetry_cell_setting monoclinic
_symmetry_space_group_name_Hall '-P 2yn'
_symmetry_space_group_name_H-M 'P 1 21/n 1'
_atom_sites_solution_hydrogens geom
_atom_sites_solution_primary direct
_atom_sites_solution_secondary difmap
_audit_creation_method SHELXL
_cell_angle_alpha 90.00
_cell_angle_beta 97.9520(10)
_cell_angle_gamma 90.00
_cell_formula_units_Z 4
_cell_length_a 11.21000(10)
_cell_length_b 17.4512(3)
_cell_length_c 11.2999(2)
_cell_measurement_reflns_used 7800
_cell_measurement_temperature 150(2)
_cell_volume 2189.32(6)
_computing_cell_refinement 'Siemens SAINT'
_computing_data_collection 'Siemens SMART'
_computing_data_reduction 'Siemens SHELXTL'
_computing_molecular_graphics 'Siemens SHELXTL'
_computing_publication_material 'Siemens SHELXTL'
_computing_structure_refinement 'SHELXL-93 (Sheldrick, 1993)'
_computing_structure_solution 'SHELXS-86 (Sheldrick, 1990)'
_diffrn_ambient_temperature 150(2)
_diffrn_measurement_device_type 'Siemens SMART CCD'
_diffrn_measurement_method \w
_diffrn_radiation_monochromator graphite
_diffrn_radiation_source 'fine-focus sealed tube'
_diffrn_radiation_type MoK\a
_diffrn_radiation_wavelength 0.71073
_diffrn_reflns_av_R_equivalents 0.0000
_diffrn_reflns_av_sigmaI/netI 0.0368
_diffrn_reflns_limit_h_max 14
_diffrn_reflns_limit_h_min -13
_diffrn_reflns_limit_k_max 23
_diffrn_reflns_limit_k_min -23
_diffrn_reflns_limit_l_max 14
_diffrn_reflns_limit_l_min -13
_diffrn_reflns_number 27943
_diffrn_reflns_theta_max 25.00
_diffrn_reflns_theta_min 2.16
_diffrn_standards_decay_% No
_exptl_absorpt_coefficient_mu 0.287
_exptl_absorpt_correction_T_max 0.9858
_exptl_absorpt_correction_T_min 0.9582
_exptl_absorpt_correction_type none
_exptl_crystal_colour colorless
_exptl_crystal_density_diffrn 1.110
_exptl_crystal_description hexagons
_exptl_crystal_F_000 792
_exptl_crystal_size_max 0.15
_exptl_crystal_size_mid 0.15
_exptl_crystal_size_min 0.05
_refine_diff_density_max 0.480
_refine_diff_density_min -0.694
_refine_diff_density_rms 0.088
_refine_ls_extinction_method none
_refine_ls_goodness_of_fit_all 1.075
_refine_ls_goodness_of_fit_obs 1.042
_refine_ls_hydrogen_treatment riding
_refine_ls_matrix_type full
_refine_ls_number_parameters 200
_refine_ls_number_reflns 11139
_refine_ls_number_restraints 0
_refine_ls_restrained_S_all 1.075
_refine_ls_restrained_S_obs 1.042
_refine_ls_R_factor_all 0.0934
_refine_ls_R_factor_obs 0.0844
_refine_ls_shift/esd_max 0.000
_refine_ls_shift/esd_mean 0.000
_refine_ls_structure_factor_coef Fsqd
_refine_ls_weighting_details 'w=1/[\s^2^(Fo^2^)+(0.1700P)^2^+7.0268P] where P=(Fo^2^+2Fc^2^)/3'
_refine_ls_weighting_scheme calc
_refine_ls_wR_factor_all 0.2667
_refine_ls_wR_factor_obs 0.2484
_reflns_number_observed 10287
_reflns_number_total 11139
_reflns_observed_criterion >2sigma(I)
_cod_data_source_file ic9913738_1.cif
_cod_data_source_block karin05
_cod_depositor_comments
;
The following automatic conversions were performed:

'_symmetry_cell_setting' value 'Monoclinic' changed to 'monoclinic'
according to the built-in table from CIF Core dictionary named
'cif_core.dic' version 2.4.1 from 2010-06-29.

Automatic conversion script
Id: cif_fix_values 1646 2011-03-28 12:23:43Z adriana 

The following automatic conversions were performed:

'_refine_ls_weighting_scheme' value 'calc
w=1/[\s^2^(Fo^2^)+(0.1700P)^2^+7.0268P] where P=(Fo^2^+2Fc^2^)/3' was
changed to 'calc'. New tag '_refine_ls_weighting_details' was
created. The value of the new tag was set to
'w=1/[\s^2^(Fo^2^)+(0.1700P)^2^+7.0268P] where P=(Fo^2^+2Fc^2^)/3'.

Automatic conversion script
Id: cif_fix_values 3143 2015-03-26 13:38:13Z robertas 
;
_cod_database_code 4321287

loop_
_symmetry_equiv_pos_as_xyz
'x, y, z'
'-x+1/2, y+1/2, -z+1/2'
'-x, -y, -z'
'x-1/2, -y-1/2, z-1/2'

loop_
_atom_site_aniso_label
_atom_site_aniso_U_11
_atom_site_aniso_U_22
_atom_site_aniso_U_33
_atom_site_aniso_U_23
_atom_site_aniso_U_13
_atom_site_aniso_U_12
Mg1 0.0301(8) 0.0251(6) 0.0296(8) 0.0009(5) 0.0083(5) 0.0011(5)
S1 0.0340(6) 0.0275(5) 0.0296(6) -0.0010(4) 0.0096(4) 0.0027(4)
C1 0.041(3) 0.023(2) 0.029(2) -0.001(2) 0.020(2) -0.004(2)
C2 0.049(3) 0.049(3) 0.050(3) -0.006(2) 0.016(2) -0.001(2)
C3 0.058(4) 0.066(3) 0.041(3) -0.017(3) 0.027(2) -0.007(3)
C4 0.061(4) 0.047(3) 0.083(5) 0.003(3) 0.050(3) 0.010(2)
C5 0.033(3) 0.073(4) 0.062(4) 0.008(3) 0.019(2) 0.006(2)
C6 0.036(3) 0.052(3) 0.047(3) 0.002(2) 0.013(2) -0.001(2)
Si1 0.0419(8) 0.0186(5) 0.0448(9) 0.0026(5) 0.0067(5) 0.0010(4)
C7 0.088(4) 0.029(2) 0.058(4) 0.012(2) 0.009(2) 0.002(2)
C8 0.055(3) 0.034(2) 0.072(4) -0.004(2) 0.014(2) 0.009(2)
C9 0.055(3) 0.026(2) 0.066(4) -0.003(2) 0.003(2) -0.005(2)
Si2 0.0405(8) 0.0251(5) 0.0374(7) 0.0015(5) -0.0047(4) -0.0019(5)
C10 0.064(4) 0.071(4) 0.071(4) 0.027(3) -0.018(3) -0.041(3)
C11 0.048(3) 0.049(2) 0.044(3) 0.005(2) -0.004(2) 0.007(2)
C12 0.072(4) 0.043(3) 0.064(4) -0.019(3) -0.020(3) 0.015(3)
O1 0.040(2) 0.041(2) 0.035(2) 0.0063(13) 0.0131(12) -0.0026(13)
C13 0.070(4) 0.086(4) 0.033(3) 0.010(3) 0.018(2) 0.004(3)
C14 0.116(7) 0.134(7) 0.060(5) -0.001(4) 0.047(4) -0.052(5)
C15 0.048(5) 0.210(11) 0.092(7) 0.024(6) 0.024(4) -0.035(5)
C16 0.041(3) 0.069(3) 0.057(4) 0.004(3) 0.013(2) -0.009(3)
N1 0.034(2) 0.0195(14) 0.038(2) 0.0013(13) 0.0061(13) 0.0035(13)

loop_
_atom_site_label
_atom_site_type_symbol
_atom_site_fract_x
_atom_site_fract_y
_atom_site_fract_z
_atom_site_U_iso_or_equiv
_atom_site_thermal_displace_type
_atom_site_occupancy
_atom_site_calc_flag
_atom_site_refinement_flags
_atom_site_disorder_group
Mg1 Mg 0.45389(12) 0.06322(7) 0.87910(12) 0.0279(3) Uani 1 d . .
S1 S 0.51687(10) 0.08037(5) 1.10058(9) 0.0299(2) Uani 1 d . .
C1 C 0.3864(4) 0.0993(2) 1.1722(4) 0.0299(9) Uani 1 d . .
C2 C 0.4008(5) 0.1072(3) 1.2965(5) 0.0483(12) Uani 1 d . .
H2A H 0.4783(5) 0.1029(3) 1.3422(5) 0.058 Uiso 1 calc R .
C3 C 0.2984(5) 0.1219(3) 1.3531(5) 0.0529(14) Uani 1 d . .
H3A H 0.3080(5) 0.1265(3) 1.4376(5) 0.063 Uiso 1 calc R .
C4 C 0.1855(6) 0.1295(3) 1.2898(6) 0.060(2) Uani 1 d . .
H4A H 0.1179(6) 0.1394(3) 1.3298(6) 0.072 Uiso 1 calc R .
C5 C 0.1719(5) 0.1225(3) 1.1667(5) 0.0547(14) Uani 1 d . .
H5A H 0.0943(5) 0.1275(3) 1.1214(5) 0.066 Uiso 1 calc R .
C6 C 0.2729(4) 0.1079(3) 1.1085(5) 0.0442(11) Uani 1 d . .
H6A H 0.2627(4) 0.1039(3) 1.0239(5) 0.053 Uiso 1 calc R .
Si1 Si 0.29167(11) 0.20610(6) 0.79371(11) 0.0350(3) Uani 1 d . .
C7 C 0.2969(6) 0.2560(3) 0.6460(5) 0.0585(14) Uani 1 d . .
H7A H 0.2317(6) 0.2367(3) 0.5868(5) 0.088 Uiso 1 calc R .
H7B H 0.3746(6) 0.2459(3) 0.6186(5) 0.088 Uiso 1 calc R .
H7C H 0.2870(6) 0.3113(3) 0.6561(5) 0.088 Uiso 1 calc R .
C8 C 0.1487(5) 0.2400(3) 0.8488(5) 0.0532(13) Uani 1 d . .
H8A H 0.1415(5) 0.2156(3) 0.9257(5) 0.080 Uiso 1 calc R .
H8B H 0.0790(5) 0.2260(3) 0.7905(5) 0.080 Uiso 1 calc R .
H8C H 0.1514(5) 0.2957(3) 0.8588(5) 0.080 Uiso 1 calc R .
C9 C 0.4202(4) 0.2473(2) 0.9009(5) 0.0495(12) Uani 1 d . .
H9A H 0.4216(4) 0.2232(2) 0.9795(5) 0.074 Uiso 1 calc R .
H9B H 0.4089(4) 0.3027(2) 0.9082(5) 0.074 Uiso 1 calc R .
H9C H 0.4965(4) 0.2373(2) 0.8707(5) 0.074 Uiso 1 calc R .
Si2 Si 0.19539(11) 0.04920(6) 0.71498(11) 0.0353(3) Uani 1 d . .
C10 C 0.1146(6) -0.0046(3) 0.8256(6) 0.071(2) Uani 1 d . .
H10A H 0.0792(6) 0.0321(3) 0.8765(6) 0.107 Uiso 1 calc R .
H10B H 0.1720(6) -0.0375(3) 0.8754(6) 0.107 Uiso 1 calc R .
H10C H 0.0506(6) -0.0362(3) 0.7823(6) 0.107 Uiso 1 calc R .
C11 C 0.0739(4) 0.0998(3) 0.6099(4) 0.0480(12) Uani 1 d . .
H11A H 0.0362(4) 0.1394(3) 0.6538(4) 0.072 Uiso 1 calc R .
H11B H 0.0128(4) 0.0625(3) 0.5769(4) 0.072 Uiso 1 calc R .
H11C H 0.1098(4) 0.1235(3) 0.5446(4) 0.072 Uiso 1 calc R .
C12 C 0.2607(5) -0.0251(3) 0.6208(5) 0.062(2) Uani 1 d . .
H12A H 0.3035(5) 0.0005(3) 0.5620(5) 0.094 Uiso 1 calc R .
H12B H 0.1955(5) -0.0566(3) 0.5793(5) 0.094 Uiso 1 calc R .
H12C H 0.3169(5) -0.0579(3) 0.6723(5) 0.094 Uiso 1 calc R .
O1 O 0.6027(3) 0.0972(2) 0.8096(3) 0.0378(7) Uani 1 d . .
C13 C 0.6086(6) 0.1126(4) 0.6835(5) 0.062(2) Uani 1 d . .
H13A H 0.5452(6) 0.1495(4) 0.6516(5) 0.074 Uiso 1 calc R .
H13B H 0.5969(6) 0.0647(4) 0.6364(5) 0.074 Uiso 1 calc R .
C14 C 0.7282(8) 0.1447(5) 0.6768(7) 0.100(3) Uani 1 d . .
H14A H 0.7674(8) 0.1164(5) 0.6167(7) 0.120 Uiso 1 calc R .
H14B H 0.7210(8) 0.1991(5) 0.6524(7) 0.120 Uiso 1 calc R .
C15 C 0.7991(7) 0.1383(6) 0.7922(7) 0.115(4) Uani 1 d . .
H15A H 0.8298(7) 0.1893(6) 0.8200(7) 0.138 Uiso 1 calc R .
H15B H 0.8688(7) 0.1040(6) 0.7878(7) 0.138 Uiso 1 calc R .
C16 C 0.7225(5) 0.1069(3) 0.8750(5) 0.0554(13) Uani 1 d . .
H16A H 0.7545(5) 0.0569(3) 0.9067(5) 0.066 Uiso 1 calc R .
H16B H 0.7200(5) 0.1423(3) 0.9431(5) 0.066 Uiso 1 calc R .
N1 N 0.3054(3) 0.1084(2) 0.7866(3) 0.0303(7) Uani 1 d . .

loop_
_atom_type_symbol
_atom_type_description
_atom_type_scat_dispersion_real
_atom_type_scat_dispersion_imag
_atom_type_scat_source
C C 0.0033 0.0016 'International Tables Vol C Tables 4.2.6.8 and 6.1.1.4'
H H 0.0000 0.0000 'International Tables Vol C Tables 4.2.6.8 and 6.1.1.4'
N N 0.0061 0.0033 'International Tables Vol C Tables 4.2.6.8 and 6.1.1.4'
O O 0.0106 0.0060 'International Tables Vol C Tables 4.2.6.8 and 6.1.1.4'
Mg Mg 0.0486 0.0363 'International Tables Vol C Tables 4.2.6.8 and 6.1.1.4'
Si Si 0.0817 0.0704 'International Tables Vol C Tables 4.2.6.8 and 6.1.1.4'
S S 0.1246 0.1234 'International Tables Vol C Tables 4.2.6.8 and 6.1.1.4'

loop_
_geom_angle_atom_site_label_1
_geom_angle_atom_site_label_2
_geom_angle_atom_site_label_3
_geom_angle
_geom_angle_site_symmetry_1
_geom_angle_site_symmetry_3
_geom_angle_publ_flag
N1 Mg1 O1 110.60(14) . . ?
N1 Mg1 S1 124.73(12) . . ?
O1 Mg1 S1 102.56(11) . . ?
N1 Mg1 S1 121.68(11) . 3_657 ?
O1 Mg1 S1 102.76(10) . 3_657 ?
S1 Mg1 S1 90.71(5) . 3_657 ?
N1 Mg1 Si1 29.15(9) . . ?
O1 Mg1 Si1 96.94(10) . . ?
S1 Mg1 Si1 106.25(5) . . ?
S1 Mg1 Si1 150.53(6) 3_657 . ?
N1 Mg1 Si2 27.58(9) . . ?
O1 Mg1 Si2 121.39(11) . . ?
S1 Mg1 Si2 133.25(6) . . ?
S1 Mg1 Si2 94.11(5) 3_657 . ?
Si1 Mg1 Si2 56.68(4) . . ?
N1 Mg1 Mg1 141.17(12) . 3_657 ?
O1 Mg1 Mg1 108.18(11) . 3_657 ?
S1 Mg1 Mg1 45.48(4) . 3_657 ?
S1 Mg1 Mg1 45.23(3) 3_657 3_657 ?
Si1 Mg1 Mg1 145.03(7) . 3_657 ?
Si2 Mg1 Mg1 122.52(6) . 3_657 ?
C1 S1 Mg1 109.6(2) . . ?
C1 S1 Mg1 104.13(12) . 3_657 ?
Mg1 S1 Mg1 89.29(5) . 3_657 ?
C6 C1 C2 118.9(4) . . ?
C6 C1 S1 122.3(4) . . ?
C2 C1 S1 118.8(3) . . ?
C1 C2 C3 118.9(5) . . ?
C4 C3 C2 122.1(6) . . ?
C3 C4 C5 118.8(5) . . ?
C4 C5 C6 120.1(5) . . ?
C1 C6 C5 121.2(5) . . ?
N1 Si1 C7 113.8(2) . . ?
N1 Si1 C9 110.0(2) . . ?
C7 Si1 C9 106.1(2) . . ?
N1 Si1 C8 114.3(2) . . ?
C7 Si1 C8 106.1(2) . . ?
C9 Si1 C8 106.0(2) . . ?
N1 Si1 Mg1 34.66(12) . . ?
C7 Si1 Mg1 123.1(2) . . ?
C9 Si1 Mg1 75.45(14) . . ?
C8 Si1 Mg1 128.6(2) . . ?
N1 Si2 C12 111.6(2) . . ?
N1 Si2 C10 111.4(2) . . ?
C12 Si2 C10 106.9(3) . . ?
N1 Si2 C11 114.9(2) . . ?
C12 Si2 C11 105.5(2) . . ?
C10 Si2 C11 106.1(3) . . ?
N1 Si2 Mg1 32.53(10) . . ?
C12 Si2 Mg1 89.3(2) . . ?
C10 Si2 Mg1 97.6(2) . . ?
C11 Si2 Mg1 146.6(2) . . ?
C16 O1 C13 108.2(4) . . ?
C16 O1 Mg1 126.1(3) . . ?
C13 O1 Mg1 125.6(3) . . ?
O1 C13 C14 106.6(5) . . ?
C15 C14 C13 108.6(5) . . ?
C14 C15 C16 108.1(6) . . ?
O1 C16 C15 107.6(6) . . ?
Si1 N1 Si2 123.7(2) . . ?
Si1 N1 Mg1 116.2(2) . . ?
Si2 N1 Mg1 119.9(2) . . ?

loop_
_geom_bond_atom_site_label_1
_geom_bond_atom_site_label_2
_geom_bond_distance
_geom_bond_site_symmetry_2
_geom_bond_publ_flag
Mg1 N1 2.001(3) . ?
Mg1 O1 2.028(3) . ?
Mg1 S1 2.522(2) . ?
Mg1 S1 2.5335(15) 3_657 ?
Mg1 Si1 3.157(2) . ?
Mg1 Si2 3.226(2) . ?
Mg1 Mg1 3.553(3) 3_657 ?
S1 C1 1.798(4) . ?
S1 Mg1 2.5335(15) 3_657 ?
C1 C6 1.380(7) . ?
C1 C2 1.398(7) . ?
C2 C3 1.413(7) . ?
C3 C4 1.371(9) . ?
C4 C5 1.384(8) . ?
C5 C6 1.409(7) . ?
Si1 N1 1.714(3) . ?
Si1 C7 1.891(5) . ?
Si1 C9 1.891(5) . ?
Si1 C8 1.893(5) . ?
Si2 N1 1.723(3) . ?
Si2 C12 1.888(5) . ?
Si2 C10 1.892(6) . ?
Si2 C11 1.897(5) . ?
O1 C16 1.451(7) . ?
O1 C13 1.460(6) . ?
C13 C14 1.465(9) . ?
C14 C15 1.435(11) . ?
C15 C16 1.462(8) . ?

loop_
_cod_changelog_entry_id
_cod_changelog_entry_author
_cod_changelog_entry_date
_cod_changelog_entry_text
1 'Vaitkus, Antanas' 2024-11-17T23:38:10+02:00
;
 Replaced the '&G' character sequence with the backslash character ('\')
 in the '_diffrn_measurement_method' data value.
;
